data_1559661
loop_
_publ_author_name
'Husebye, Steinar'
'Maartmann-Moe, Knut'
'Mikalsen, Oyvind'

_publ_section_title
;
 The Crystal and Molecular Structure of 4-Ethoxyphenyltellurenyl
 Methylxanthate, C2H5OPhTeSC(S)OCH3, 4-Ethoxyphenyltellurenyl
 Dimethyldithiophosphate, C2H5OPhTeSP(S)(OCH3)2, and
 Ethylenethiourea[N,N-bis(dimethylene)oxide-N'-
 phenylthiourea]phenyltellurium(II) Bromide, [PhTe(etu)SC(NHPh)N(CH2)4O]Br
;
_journal_name_full 'Acta Chemica Scandinavica'
_journal_page_first 464
_journal_page_last 469
_journal_paper_doi 10.3891/acta.chem.scand.44-0464
_journal_volume 44
_journal_year 1990
_chemical_formula_sum 'C10 H13 O2 S2 Te'
_chemical_formula_weight 355.93
_chemical_name_common
;
4-Ethoxyphenyltellurenyl Methylxanthate
;
_space_group_IT_number 2
_space_group_name_Hall '-P 1'
_space_group_name_H-M_alt 'P -1'
_symmetry_cell_setting triclinic
_symmetry_Int_Tables_number 2
_symmetry_space_group_name_Hall '-P 1'
_symmetry_space_group_name_H-M 'P -1'
_cell_angle_alpha 65.724(8)
_cell_angle_beta 73.501(7)
_cell_angle_gamma 78.318(7)
_cell_formula_units_Z 2
_cell_length_a 8.0775(5)
_cell_length_b 9.3474(10)
_cell_length_c 9.9221(10)
_cell_volume 651.64(11)
_diffrn_ambient_temperature 293
_diffrn_radiation_probe x-ray
_diffrn_radiation_type MoK\a
_diffrn_radiation_wavelength 0.71073
_exptl_absorpt_coefficient_mu 2.5739
_exptl_crystal_density_diffrn 1.814
_exptl_crystal_F_000 344
_refine_ls_goodness_of_fit_ref 1.491
_refine_ls_number_reflns 2948
_refine_ls_R_factor_gt 0.034
_refine_ls_wR_factor_gt 0.030
_cod_data_source_file Acta-Chem-Scand-1990-44-464-1.cif
_cod_data_source_block 1
_cod_database_code 1559661

loop_
_space_group_symop_id
_space_group_symop_operation_xyz
1 x,y,z
2 -x,-y,-z

loop_
_atom_site_label
_atom_site_type_symbol
_atom_site_thermal_displace_type
_atom_site_fract_x
_atom_site_fract_y
_atom_site_fract_z
_atom_site_occupancy
_atom_site_U_iso_or_equiv
_atom_site_calc_flag
_atom_site_refinement_flags
_atom_site_disorder_assembly
_atom_site_disorder_group
Te Te Uiso 0.10779(2) 0.08125(2) 0.14170(2) 1.000 0.0538(1) . . . .
S1 S Uiso 0.39420(10) 0.04290(10) 0.18573(9) 1.000 0.0564(3) . . . .
S2 S Uiso 0.70790(10) 0.20210(10) 0.04910(10) 1.000 0.0859(4) . . . .
O1 O Uiso -0.2389(3) 0.5525(2) 0.4641(2) 1.000 0.0656(8) . . . .
O2 O Uiso 0.4241(3) 0.2985(3) -0.0554(2) 1.000 0.0619(8) . . . .
C1 C Uiso -0.3306(5) 0.7966(4) 0.4934(4) 1.000 0.0785(13) . . . .
C2 C Uiso -0.2201(5) 0.7185(4) 0.3899(4) 1.000 0.0661(11) . . . .
C3 C Uiso -0.1536(4) 0.4575(3) 0.3888(3) 1.000 0.0495(9) . . . .
C4 C Uiso -0.1911(4) 0.3006(4) 0.4597(4) 1.000 0.0618(10) . . . .
C5 C Uiso -0.1140(4) 0.1947(3) 0.3913(4) 1.000 0.0580(10) . . . .
C6 C Uiso 0.0010(4) 0.2414(3) 0.2513(3) 1.000 0.0489(9) . . . .
C7 C Uiso 0.0397(4) 0.3976(4) 0.1817(3) 1.000 0.0571(10) . . . .
C8 C Uiso -0.0354(4) 0.5039(4) 0.2500(4) 1.000 0.0595(10) . . . .
C9 C Uiso 0.5091(4) 0.1970(3) 0.0442(3) 1.000 0.0509(9) . . . .
C10 C Uiso 0.5094(6) 0.4299(5) -0.1796(5) 1.000 0.0861(13) . . . .

loop_
_atom_type_symbol
_atom_type_description
_atom_type_scat_dispersion_real
_atom_type_scat_dispersion_imag
_atom_type_scat_source
C C 0.0033 0.0016 ' International Tables Vol C Tables 4.2.6.8 and 6.1.1.4'
O O 0.0106 0.0060 ' International Tables Vol C Tables 4.2.6.8 and 6.1.1.4'
S S 0.1246 0.1234 ' International Tables Vol C Tables 4.2.6.8 and 6.1.1.4'
Te Te -0.5308 1.6751 ' International Tables Vol C Tables 4.2.6.8 and 6.1.1.4'

loop_
_geom_angle_atom_site_label_1
_geom_angle_atom_site_label_2
_geom_angle_atom_site_label_3
_geom_angle
_geom_angle_site_symmetry_1
_geom_angle_site_symmetry_2
_geom_angle_site_symmetry_3
_geom_angle_publ_flag
S1 Te C6 96.53(9) . . . yes
Te S1 C9 107.80(11) . . . yes
C2 O1 C3 118.2(2) . . . yes
C9 O2 C10 119.7(3) . . . yes
O1 C2 C1 107.6(3) . . . yes
O1 C3 C4 115.6(3) . . . yes
O1 C3 C8 125.5(3) . . . yes
C4 C3 C8 119.0(3) . . . no
C3 C4 C5 120.3(3) . . . no
C4 C5 C6 120.9(3) . . . no
Te C6 C5 120.6(2) . . . yes
Te C6 C7 120.7(2) . . . yes
C5 C6 C7 118.7(3) . . . no
C6 C7 C8 120.8(3) . . . no
C3 C8 C7 120.3(3) . . . no
S1 C9 S2 118.12(18) . . . yes
S1 C9 O2 115.4(2) . . . yes
S2 C9 O2 126.5(2) . . . yes

loop_
_geom_bond_atom_site_label_1
_geom_bond_atom_site_label_2
_geom_bond_distance
_geom_bond_site_symmetry_1
_geom_bond_site_symmetry_2
_geom_bond_publ_flag
Te S1 2.4044(9) . . yes
Te C6 2.110(3) . . yes
S1 C9 1.745(3) . . yes
S2 C9 1.631(4) . . yes
O1 C2 1.437(4) . . yes
O1 C3 1.352(3) . . yes
O2 C9 1.303(4) . . yes
O2 C10 1.455(5) . . yes
C1 C2 1.489(5) . . no
C3 C4 1.396(5) . . no
C3 C8 1.388(5) . . no
C4 C5 1.375(5) . . no
C5 C6 1.384(5) . . no
C6 C7 1.393(5) . . no
C7 C8 1.375(5) . . no

loop_
_geom_torsion_atom_site_label_1
_geom_torsion_atom_site_label_2
_geom_torsion_atom_site_label_3
_geom_torsion_atom_site_label_4
_geom_torsion
_geom_torsion_site_symmetry_1
_geom_torsion_site_symmetry_2
_geom_torsion_site_symmetry_3
_geom_torsion_site_symmetry_4
_geom_torsion_publ_flag
C6 Te S1 C9 -83.46(13) . . . . no
S1 Te C6 C5 -106.7(3) . . . . no
S1 Te C6 C7 75.8(3) . . . . no
Te S1 C9 S2 178.70(14) . . . . no
Te S1 C9 O2 -0.7(3) . . . . no
C3 O1 C2 C1 178.1(3) . . . . no
C2 O1 C3 C4 -173.5(3) . . . . no
C2 O1 C3 C8 6.3(5) . . . . no
C10 O2 C9 S1 -178.9(3) . . . . no
C10 O2 C9 S2 1.7(4) . . . . no
O1 C3 C4 C5 178.7(3) . . . . no
C8 C3 C4 C5 -1.1(5) . . . . no
O1 C3 C8 C7 -178.0(3) . . . . no
C4 C3 C8 C7 1.8(5) . . . . no
C3 C4 C5 C6 -0.3(5) . . . . no
C4 C5 C6 Te -176.6(3) . . . . no
C4 C5 C6 C7 1.1(5) . . . . no
Te C6 C7 C8 177.2(3) . . . . no
C5 C6 C7 C8 -0.4(5) . . . . no
C6 C7 C8 C3 -1.1(5) . . . . no
